data_4319460
loop_
_publ_author_name
'Chuan He'
'Stephen J. Lippard'

_publ_section_title
;
 Synthesis and Electrochemical Studies of Diiron Complexes of
 1,8-Naphthyridine-Based Dinucleating Ligands to Model Features of the
 Active Sites of Non-Heme Diiron Enzymes
;
_journal_name_full 'Inorganic Chemistry'
_journal_page_first 1414
_journal_page_last 1420
_journal_paper_doi 10.1021/ic000975k
_journal_volume 40
_journal_year 2001
_chemical_formula_sum 'C62 H62 F6 Fe2 N8 O10 S2'
_chemical_formula_weight 1369.02
_chemical_name_common '[Fe2(BPMAN)(PhCyCOO)2](OTf)2'
_space_group_IT_number 14
_symmetry_cell_setting monoclinic
_symmetry_space_group_name_Hall '-P 2ybc'
_symmetry_space_group_name_H-M 'P 1 21/c 1'
_atom_sites_solution_hydrogens geom
_atom_sites_solution_primary direct
_atom_sites_solution_secondary difmap
_audit_creation_method SHELXL-97
_cell_angle_alpha 90.00
_cell_angle_beta 95.4630(10)
_cell_angle_gamma 90.00
_cell_formula_units_Z 4
_cell_length_a 14.2124(3)
_cell_length_b 22.3326(3)
_cell_length_c 19.5692(4)
_cell_measurement_temperature 188(2)
_cell_volume 6183.0(2)
_computing_structure_refinement 'SHELXL-97 (Sheldrick, 1997)'
_computing_structure_solution 'SHELXS-97 (Sheldrick, 1990)'
_diffrn_ambient_temperature 188(2)
_diffrn_measured_fraction_theta_full 0.998
_diffrn_measured_fraction_theta_max 0.998
_diffrn_radiation_monochromator graphite
_diffrn_radiation_source 'fine-focus sealed tube'
_diffrn_radiation_type MoK\a
_diffrn_radiation_wavelength 0.71073
_diffrn_reflns_av_R_equivalents 0.0643
_diffrn_reflns_av_sigmaI/netI 0.0805
_diffrn_reflns_limit_h_max 16
_diffrn_reflns_limit_h_min -16
_diffrn_reflns_limit_k_max 26
_diffrn_reflns_limit_k_min -20
_diffrn_reflns_limit_l_max 23
_diffrn_reflns_limit_l_min -23
_diffrn_reflns_number 31849
_diffrn_reflns_theta_full 25.00
_diffrn_reflns_theta_max 25.00
_diffrn_reflns_theta_min 1.70
_exptl_absorpt_coefficient_mu 0.620
_exptl_crystal_density_diffrn 1.471
_exptl_crystal_density_method 'not measured'
_exptl_crystal_F_000 2832
_refine_diff_density_max 0.828
_refine_diff_density_min -0.801
_refine_diff_density_rms 0.076
_refine_ls_extinction_method none
_refine_ls_goodness_of_fit_ref 1.084
_refine_ls_hydrogen_treatment mixed
_refine_ls_matrix_type full
_refine_ls_number_parameters 804
_refine_ls_number_reflns 10866
_refine_ls_number_restraints 0
_refine_ls_restrained_S_all 1.084
_refine_ls_R_factor_all 0.1162
_refine_ls_R_factor_gt 0.0658
_refine_ls_shift/su_max 0.700
_refine_ls_shift/su_mean 0.013
_refine_ls_structure_factor_coef Fsqd
_refine_ls_weighting_details 'calc w=1/[\s^2^(Fo^2^)+(0.1000P)^2^+0.0000P] where P=(Fo^2^+2Fc^2^)/3'
_refine_ls_weighting_scheme calc
_refine_ls_wR_factor_gt 0.1660
_refine_ls_wR_factor_ref 0.1839
_reflns_number_gt 7035
_reflns_number_total 10866
_reflns_threshold_expression >2sigma(I)
_cod_data_source_file ic000975k_1.cif
_cod_data_source_block 1
_cod_depositor_comments
;
The following automatic conversions were performed:

'_symmetry_cell_setting' value 'Monoclinic' changed to 'monoclinic'
according to the built-in table from CIF Core dictionary named
'cif_core.dic' version 2.4.1 from 2010-06-29.

Automatic conversion script
Id: cif_fix_values 1646 2011-03-28 12:23:43Z adriana 

The following automatic conversions were performed:

data name '_atom_site_symetry_multiplicity' was replaced with
'_atom_site_symmetry_multiplicity' as specified in the replacement
file 'data/replacement-values/replacement_tags.lst'.

Automatic conversion script
Id: cif_correct_tags 9268 2022-04-12 08:56:07Z antanas 
;
_cod_database_code 4319460

loop_
_symmetry_equiv_pos_as_xyz
'x, y, z'
'-x, y+1/2, -z+1/2'
'-x, -y, -z'
'x, -y-1/2, z-1/2'

loop_
_atom_site_label
_atom_site_type_symbol
_atom_site_fract_x
_atom_site_fract_y
_atom_site_fract_z
_atom_site_U_iso_or_equiv
_atom_site_adp_type
_atom_site_occupancy
_atom_site_symmetry_multiplicity
_atom_site_calc_flag
_atom_site_refinement_flags
_atom_site_disorder_assembly
_atom_site_disorder_group
Fe1 Fe 0.14026(4) 0.51227(3) 0.23450(3) 0.02719(19) Uani 1 1 d . . .
Fe2 Fe 0.39482(4) 0.47459(3) 0.27964(3) 0.02617(18) Uani 1 1 d . . .
N1 N 0.1717(2) 0.46491(17) 0.33858(19) 0.0295(9) Uani 1 1 d . . .
N2 N 0.2839(3) 0.40027(17) 0.30300(19) 0.0302(9) Uani 1 1 d . . .
N3 N 0.0265(3) 0.54533(19) 0.2967(2) 0.0349(10) Uani 1 1 d . . .
N4 N 0.0641(3) 0.58219(18) 0.1706(2) 0.0320(9) Uani 1 1 d . . .
N5 N 0.0384(3) 0.4372(2) 0.2254(2) 0.0350(10) Uani 1 1 d . . .
N6 N 0.4727(3) 0.38733(17) 0.2776(2) 0.0323(9) Uani 1 1 d . . .
N7 N 0.4280(3) 0.45860(17) 0.3881(2) 0.0334(9) Uani 1 1 d . . .
N8 N 0.5379(3) 0.49627(19) 0.2490(2) 0.0353(10) Uani 1 1 d . . .
O1 O 0.2152(2) 0.58737(14) 0.27202(17) 0.0344(8) Uani 1 1 d . . .
O2 O 0.3658(2) 0.55999(14) 0.29735(17) 0.0326(8) Uani 1 1 d . . .
O3 O 0.2020(2) 0.48062(15) 0.15445(15) 0.0332(8) Uani 1 1 d . . .
O4 O 0.3578(2) 0.46628(15) 0.17427(16) 0.0363(8) Uani 1 1 d . . .
C1 C 0.1086(3) 0.4785(2) 0.3818(2) 0.0362(12) Uani 1 1 d . . .
C2 C 0.0838(4) 0.4393(3) 0.4328(3) 0.0482(15) Uani 1 1 d . . .
H2A H 0.0413 0.4518 0.4646 0.058 Uiso 1 1 calc R . .
C3 C 0.1205(4) 0.3837(3) 0.4365(3) 0.0518(15) Uani 1 1 d . . .
H3A H 0.1018 0.3563 0.4697 0.062 Uiso 1 1 calc R . .
C4 C 0.2271(4) 0.3095(2) 0.3879(3) 0.0476(14) Uani 1 1 d . . .
H4A H 0.2089 0.2783 0.4169 0.057 Uiso 1 1 calc R . .
C5 C 0.2923(4) 0.2990(2) 0.3434(3) 0.0462(14) Uani 1 1 d . . .
H5A H 0.3177 0.2600 0.3394 0.055 Uiso 1 1 calc R . .
C6 C 0.3222(3) 0.3460(2) 0.3034(3) 0.0353(12) Uani 1 1 d . . .
C7 C 0.2139(3) 0.4104(2) 0.3444(2) 0.0309(11) Uani 1 1 d . . .
C8 C 0.1864(3) 0.3665(2) 0.3914(3) 0.0402(13) Uani 1 1 d . . .
C9 C 0.0610(3) 0.5378(3) 0.3703(2) 0.0399(13) Uani 1 1 d . . .
H9A H 0.0071 0.5406 0.3987 0.048 Uiso 1 1 calc R . .
H9B H 0.1061 0.5703 0.3846 0.048 Uiso 1 1 calc R . .
C10 C 0.0077(3) 0.6091(2) 0.2798(3) 0.0394(13) Uani 1 1 d . . .
H10A H 0.0539 0.6344 0.3077 0.047 Uiso 1 1 calc R . .
H10B H -0.0563 0.6198 0.2918 0.047 Uiso 1 1 calc R . .
C11 C 0.0144(3) 0.6219(2) 0.2044(3) 0.0371(12) Uani 1 1 d . . .
C12 C -0.0258(4) 0.6725(3) 0.1745(3) 0.0476(14) Uani 1 1 d . . .
H12A H -0.0618 0.6990 0.1997 0.057 Uiso 1 1 calc R . .
C13 C -0.0124(4) 0.6840(3) 0.1063(3) 0.0562(16) Uani 1 1 d . . .
H13A H -0.0390 0.7189 0.0845 0.067 Uiso 1 1 calc R . .
C14 C 0.0393(4) 0.6450(2) 0.0705(3) 0.0459(14) Uani 1 1 d . . .
H14A H 0.0496 0.6523 0.0239 0.055 Uiso 1 1 calc R . .
C15 C 0.0764(3) 0.5939(2) 0.1050(3) 0.0394(12) Uani 1 1 d . . .
H15A H 0.1119 0.5665 0.0807 0.047 Uiso 1 1 calc R . .
C16 C -0.0584(3) 0.5085(3) 0.2780(3) 0.0459(14) Uani 1 1 d . . .
H16A H -0.0953 0.5271 0.2381 0.055 Uiso 1 1 calc R . .
H16B H -0.0983 0.5089 0.3168 0.055 Uiso 1 1 calc R . .
C17 C -0.0379(3) 0.4452(2) 0.2608(2) 0.0379(12) Uani 1 1 d . . .
C18 C -0.0932(4) 0.3973(3) 0.2787(3) 0.0496(15) Uani 1 1 d . . .
H18A H -0.1463 0.4037 0.3039 0.060 Uiso 1 1 calc R . .
C19 C -0.0692(5) 0.3405(3) 0.2590(3) 0.0588(17) Uani 1 1 d . . .
H19A H -0.1064 0.3073 0.2706 0.071 Uiso 1 1 calc R . .
C20 C 0.0075(4) 0.3313(3) 0.2231(3) 0.0516(15) Uani 1 1 d . . .
H20A H 0.0248 0.2923 0.2095 0.062 Uiso 1 1 calc R . .
C21 C 0.0591(4) 0.3813(3) 0.2071(3) 0.0428(13) Uani 1 1 d . . .
H21A H 0.1121 0.3756 0.1818 0.051 Uiso 1 1 calc R . .
C22 C 0.4040(3) 0.3386(2) 0.2610(3) 0.0391(12) Uani 1 1 d . . .
H22A H 0.4347 0.2994 0.2708 0.047 Uiso 1 1 calc R . .
H22B H 0.3813 0.3400 0.2116 0.047 Uiso 1 1 calc R . .
C23 C 0.5250(4) 0.3798(2) 0.3468(3) 0.0436(13) Uani 1 1 d . . .
H23A H 0.5881 0.3985 0.3466 0.052 Uiso 1 1 calc R . .
H23B H 0.5345 0.3366 0.3560 0.052 Uiso 1 1 calc R . .
C24 C 0.4754(3) 0.4068(2) 0.4035(3) 0.0373(12) Uani 1 1 d . . .
C25 C 0.4793(4) 0.3823(3) 0.4679(3) 0.0564(16) Uani 1 1 d . . .
H25A H 0.5134 0.3463 0.4779 0.068 Uiso 1 1 calc R . .
C26 C 0.4332(4) 0.4103(3) 0.5185(3) 0.0623(18) Uani 1 1 d . . .
H26A H 0.4340 0.3934 0.5631 0.075 Uiso 1 1 calc R . .
C27 C 0.3864(4) 0.4628(3) 0.5026(3) 0.0523(15) Uani 1 1 d . . .
H27A H 0.3547 0.4831 0.5364 0.063 Uiso 1 1 calc R . .
C28 C 0.3856(3) 0.4858(2) 0.4376(3) 0.0381(12) Uani 1 1 d . . .
H28A H 0.3536 0.5226 0.4274 0.046 Uiso 1 1 calc R . .
C29 C 0.5402(3) 0.3900(2) 0.2248(3) 0.0402(13) Uani 1 1 d . . .
H29A H 0.5067 0.3813 0.1792 0.048 Uiso 1 1 calc R . .
H29B H 0.5898 0.3593 0.2346 0.048 Uiso 1 1 calc R . .
C30 C 0.5851(3) 0.4507(2) 0.2236(3) 0.0355(12) Uani 1 1 d . . .
C31 C 0.6687(4) 0.4593(3) 0.1944(3) 0.0455(14) Uani 1 1 d . . .
H31A H 0.7016 0.4261 0.1777 0.055 Uiso 1 1 calc R . .
C32 C 0.7039(4) 0.5160(3) 0.1898(3) 0.0511(15) Uani 1 1 d . . .
H32A H 0.7593 0.5229 0.1673 0.061 Uiso 1 1 calc R . .
C33 C 0.6577(4) 0.5633(3) 0.2182(3) 0.0478(14) Uani 1 1 d . . .
H33A H 0.6821 0.6028 0.2173 0.057 Uiso 1 1 calc R . .
C34 C 0.5756(4) 0.5513(2) 0.2476(3) 0.0424(13) Uani 1 1 d . . .
H34A H 0.5443 0.5834 0.2678 0.051 Uiso 1 1 calc R . .
C35 C 0.3007(3) 0.5989(2) 0.2899(2) 0.0273(10) Uani 1 1 d . . .
C36 C 0.3287(3) 0.6652(2) 0.3002(2) 0.0281(10) Uani 1 1 d . . .
C37 C 0.3551(3) 0.6840(2) 0.2289(2) 0.0322(11) Uani 1 1 d . . .
C38 C 0.2845(4) 0.6901(3) 0.1741(3) 0.0517(15) Uani 1 1 d . . .
H38A H 0.2200 0.6864 0.1825 0.062 Uiso 1 1 calc R . .
C39 C 0.3069(6) 0.7012(3) 0.1086(3) 0.077(2) Uani 1 1 d . . .
H39A H 0.2577 0.7051 0.0724 0.092 Uiso 1 1 calc R . .
C40 C 0.3982(7) 0.7068(3) 0.0947(3) 0.077(2) Uani 1 1 d . . .
H40A H 0.4131 0.7148 0.0493 0.092 Uiso 1 1 calc R . .
C41 C 0.4684(5) 0.7007(3) 0.1469(3) 0.0616(18) Uani 1 1 d . . .
H41A H 0.5325 0.7043 0.1376 0.074 Uiso 1 1 calc R . .
C42 C 0.4472(4) 0.6894(2) 0.2136(3) 0.0391(12) Uani 1 1 d . . .
H42A H 0.4972 0.6854 0.2492 0.047 Uiso 1 1 calc R . .
C43 C 0.4114(3) 0.6699(2) 0.3574(2) 0.0331(11) Uani 1 1 d . . .
H43A H 0.3932 0.6497 0.3991 0.040 Uiso 1 1 calc R . .
H43B H 0.4670 0.6487 0.3424 0.040 Uiso 1 1 calc R . .
C44 C 0.4392(3) 0.7345(2) 0.3753(3) 0.0362(12) Uani 1 1 d . . .
H44A H 0.4894 0.7346 0.4140 0.043 Uiso 1 1 calc R . .
H44B H 0.4650 0.7535 0.3354 0.043 Uiso 1 1 calc R . .
C45 C 0.3559(4) 0.7702(2) 0.3947(3) 0.0446(14) Uani 1 1 d . . .
H45A H 0.3750 0.8125 0.4023 0.054 Uiso 1 1 calc R . .
H45B H 0.3352 0.7545 0.4381 0.054 Uiso 1 1 calc R . .
C46 C 0.2733(4) 0.7670(2) 0.3380(3) 0.0447(13) Uani 1 1 d . . .
H46A H 0.2183 0.7891 0.3528 0.054 Uiso 1 1 calc R . .
H46B H 0.2920 0.7862 0.2958 0.054 Uiso 1 1 calc R . .
C47 C 0.2455(3) 0.7017(2) 0.3229(3) 0.0376(12) Uani 1 1 d . . .
H47A H 0.1925 0.7006 0.2862 0.045 Uiso 1 1 calc R . .
H47B H 0.2235 0.6834 0.3646 0.045 Uiso 1 1 calc R . .
C48 C 0.2826(3) 0.4658(2) 0.1366(2) 0.0305(11) Uani 1 1 d . . .
C49 C 0.2848(3) 0.4444(2) 0.0611(2) 0.0370(12) Uani 1 1 d . . .
C50 C 0.2355(3) 0.4920(2) 0.0133(2) 0.0344(11) Uani 1 1 d . . .
C51 C 0.1477(4) 0.4825(2) -0.0237(2) 0.0408(13) Uani 1 1 d . . .
H51A H 0.1164 0.4452 -0.0196 0.049 Uiso 1 1 calc R . .
C52 C 0.1060(4) 0.5263(3) -0.0660(3) 0.0497(15) Uani 1 1 d . . .
H52A H 0.0470 0.5185 -0.0915 0.060 Uiso 1 1 calc R . .
C53 C 0.1488(4) 0.5810(3) -0.0716(3) 0.0523(15) Uani 1 1 d . . .
H53A H 0.1198 0.6108 -0.1012 0.063 Uiso 1 1 calc R . .
C54 C 0.2343(4) 0.5924(3) -0.0339(3) 0.0530(15) Uani 1 1 d . . .
H54A H 0.2634 0.6306 -0.0364 0.064 Uiso 1 1 calc R . .
C55 C 0.2774(4) 0.5480(3) 0.0075(3) 0.0458(14) Uani 1 1 d . . .
H55A H 0.3368 0.5559 0.0325 0.055 Uiso 1 1 calc R . .
C56 C 0.3873(4) 0.4346(3) 0.0451(3) 0.0529(15) Uani 1 1 d . . .
H56A H 0.4193 0.4739 0.0440 0.064 Uiso 1 1 calc R . .
H56B H 0.4208 0.4107 0.0825 0.064 Uiso 1 1 calc R . .
C57 C 0.3953(5) 0.4024(4) -0.0233(3) 0.077(2) Uani 1 1 d . . .
H57A H 0.3659 0.4271 -0.0615 0.092 Uiso 1 1 calc R . .
H57B H 0.4628 0.3965 -0.0303 0.092 Uiso 1 1 calc R . .
C58 C 0.3458(6) 0.3419(4) -0.0226(4) 0.096(3) Uani 1 1 d . . .
H58A H 0.3494 0.3218 -0.0674 0.115 Uiso 1 1 calc R . .
H58B H 0.3786 0.3163 0.0134 0.115 Uiso 1 1 calc R . .
C59 C 0.2431(5) 0.3487(3) -0.0092(3) 0.072(2) Uani 1 1 d . . .
H59A H 0.2141 0.3086 -0.0060 0.086 Uiso 1 1 calc R . .
H59B H 0.2084 0.3704 -0.0479 0.086 Uiso 1 1 calc R . .
C60 C 0.2345(4) 0.3832(2) 0.0577(3) 0.0460(14) Uani 1 1 d . . .
H60A H 0.2613 0.3584 0.0967 0.055 Uiso 1 1 calc R . .
H60B H 0.1667 0.3895 0.0631 0.055 Uiso 1 1 calc R . .
S1 S 0.24655(12) 0.28594(7) 0.68659(8) 0.0570(4) Uani 1 1 d . . .
O5 O 0.2275(4) 0.2239(2) 0.6731(3) 0.1014(18) Uani 1 1 d . . .
O6 O 0.1989(3) 0.3155(2) 0.7351(2) 0.0768(14) Uani 1 1 d . . .
O7 O 0.3476(3) 0.2971(3) 0.6976(4) 0.114(2) Uani 1 1 d . . .
C61 C 0.2227(6) 0.3272(7) 0.6096(5) 0.127(4) Uani 1 1 d . . .
F1 F 0.1249(7) 0.3020(5) 0.5852(5) 0.126(3) Uiso 0.60 1 d P . .
F1B F 0.1294(10) 0.3428(7) 0.5978(7) 0.111(4) Uiso 0.40 1 d P . .
F2 F 0.2098(7) 0.3810(4) 0.6092(4) 0.096(3) Uiso 0.60 1 d P . .
F2B F 0.2674(11) 0.3862(6) 0.6232(7) 0.103(4) Uiso 0.40 1 d P . .
F3 F 0.2611(4) 0.3068(2) 0.5582(3) 0.1170(17) Uiso 1 1 d . . .
S2 S 0.20398(10) 0.60013(9) 0.53365(9) 0.0637(5) Uani 1 1 d . . .
O8 O 0.2624(3) 0.6151(3) 0.5946(3) 0.111(2) Uani 1 1 d . . .
O9 O 0.2486(3) 0.5957(2) 0.4711(3) 0.0862(16) Uani 1 1 d . . .
O10 O 0.1345(3) 0.5548(2) 0.5426(3) 0.0801(14) Uani 1 1 d . . .
C62 C 0.1324(4) 0.6669(3) 0.5186(4) 0.0630(18) Uani 1 1 d . . .
F4 F 0.1807(3) 0.7138(2) 0.4998(3) 0.1022(15) Uani 1 1 d . . .
F5 F 0.0625(3) 0.65833(19) 0.4690(2) 0.0808(12) Uani 1 1 d . . .
F6 F 0.0901(3) 0.68283(19) 0.5737(2) 0.0843(12) Uani 1 1 d . . .

loop_
_atom_site_aniso_label
_atom_site_aniso_U_11
_atom_site_aniso_U_22
_atom_site_aniso_U_33
_atom_site_aniso_U_23
_atom_site_aniso_U_13
_atom_site_aniso_U_12
Fe1 0.0230(3) 0.0303(4) 0.0285(4) -0.0020(3) 0.0039(3) 0.0007(3)
Fe2 0.0257(3) 0.0217(3) 0.0309(4) 0.0001(3) 0.0020(3) 0.0028(3)
N1 0.0224(19) 0.035(2) 0.031(2) 0.0047(18) 0.0015(16) -0.0039(17)
N2 0.031(2) 0.026(2) 0.033(2) 0.0019(17) -0.0028(18) -0.0015(17)
N3 0.024(2) 0.046(3) 0.034(2) -0.001(2) -0.0004(17) 0.0023(19)
N4 0.027(2) 0.034(2) 0.035(2) -0.0023(18) 0.0040(17) 0.0024(18)
N5 0.028(2) 0.047(3) 0.029(2) 0.0012(19) -0.0020(18) -0.0075(19)
N6 0.029(2) 0.028(2) 0.038(2) 0.0020(18) -0.0036(18) 0.0015(17)
N7 0.032(2) 0.030(2) 0.038(2) -0.0017(19) 0.0002(18) 0.0000(18)
N8 0.031(2) 0.036(2) 0.039(2) -0.0027(19) 0.0046(18) -0.0005(19)
O1 0.0296(18) 0.0302(18) 0.044(2) -0.0056(15) 0.0038(15) -0.0021(15)
O2 0.0279(17) 0.0244(17) 0.046(2) -0.0012(15) 0.0056(15) 0.0038(14)
O3 0.0334(18) 0.040(2) 0.0267(17) -0.0006(15) 0.0053(14) 0.0044(15)
O4 0.0343(19) 0.047(2) 0.0275(18) -0.0003(15) 0.0016(15) 0.0052(16)
C1 0.028(3) 0.051(3) 0.029(3) -0.001(2) 0.001(2) -0.006(2)
C2 0.037(3) 0.072(4) 0.035(3) 0.003(3) 0.003(2) -0.011(3)
C3 0.050(3) 0.067(4) 0.039(3) 0.016(3) 0.006(3) -0.014(3)
C4 0.056(3) 0.035(3) 0.050(3) 0.017(3) -0.002(3) -0.012(3)
C5 0.049(3) 0.029(3) 0.058(4) 0.010(3) -0.007(3) -0.006(2)
C6 0.036(3) 0.030(3) 0.038(3) 0.004(2) -0.008(2) -0.007(2)
C7 0.025(2) 0.039(3) 0.027(2) 0.002(2) -0.004(2) -0.007(2)
C8 0.035(3) 0.050(3) 0.034(3) 0.014(2) -0.003(2) -0.011(2)
C9 0.032(3) 0.060(4) 0.029(3) -0.006(2) 0.008(2) 0.000(2)
C10 0.029(3) 0.048(3) 0.042(3) -0.008(3) 0.008(2) 0.011(2)
C11 0.025(2) 0.042(3) 0.044(3) 0.000(2) 0.003(2) 0.002(2)
C12 0.035(3) 0.045(3) 0.064(4) 0.000(3) 0.006(3) 0.010(3)
C13 0.053(4) 0.044(3) 0.073(4) 0.023(3) 0.010(3) 0.015(3)
C14 0.043(3) 0.051(4) 0.044(3) 0.011(3) 0.006(3) 0.009(3)
C15 0.032(3) 0.044(3) 0.042(3) -0.003(2) 0.001(2) 0.006(2)
C16 0.022(3) 0.068(4) 0.047(3) 0.003(3) 0.000(2) -0.007(3)
C17 0.030(3) 0.050(3) 0.031(3) 0.004(2) -0.010(2) -0.008(2)
C18 0.040(3) 0.067(4) 0.041(3) 0.009(3) 0.000(3) -0.019(3)
C19 0.065(4) 0.058(4) 0.049(4) 0.015(3) -0.011(3) -0.029(3)
C20 0.062(4) 0.043(3) 0.047(3) 0.000(3) -0.005(3) -0.022(3)
C21 0.046(3) 0.047(4) 0.034(3) -0.001(3) -0.003(2) -0.004(3)
C22 0.044(3) 0.021(3) 0.051(3) -0.002(2) -0.002(3) 0.003(2)
C23 0.044(3) 0.035(3) 0.049(3) 0.005(3) -0.009(3) 0.010(2)
C24 0.034(3) 0.033(3) 0.041(3) 0.004(2) -0.012(2) 0.000(2)
C25 0.059(4) 0.055(4) 0.051(4) 0.011(3) -0.018(3) 0.006(3)
C26 0.068(4) 0.078(5) 0.039(3) 0.019(3) -0.008(3) 0.006(4)
C27 0.049(3) 0.072(4) 0.035(3) 0.002(3) -0.005(3) 0.004(3)
C28 0.035(3) 0.043(3) 0.036(3) 0.000(2) -0.001(2) -0.003(2)
C29 0.036(3) 0.037(3) 0.048(3) -0.010(2) 0.006(2) 0.009(2)
C30 0.025(2) 0.042(3) 0.039(3) -0.004(2) 0.000(2) 0.005(2)
C31 0.032(3) 0.061(4) 0.044(3) -0.006(3) 0.006(2) 0.007(3)
C32 0.030(3) 0.083(5) 0.042(3) 0.005(3) 0.007(2) -0.004(3)
C33 0.038(3) 0.055(4) 0.051(3) 0.002(3) 0.004(3) -0.011(3)
C34 0.039(3) 0.040(3) 0.049(3) 0.001(3) 0.011(3) -0.005(3)
C35 0.030(3) 0.026(3) 0.026(2) 0.0065(19) 0.006(2) 0.002(2)
C36 0.025(2) 0.022(2) 0.035(3) -0.001(2) -0.003(2) 0.0030(19)
C37 0.045(3) 0.020(2) 0.031(3) -0.001(2) 0.002(2) -0.002(2)
C38 0.060(4) 0.054(4) 0.038(3) 0.011(3) -0.010(3) -0.004(3)
C39 0.100(6) 0.077(5) 0.048(4) 0.024(4) -0.023(4) -0.023(4)
C40 0.130(7) 0.067(5) 0.034(4) 0.002(3) 0.011(4) -0.032(5)
C41 0.084(5) 0.053(4) 0.054(4) -0.006(3) 0.035(4) -0.023(3)
C42 0.048(3) 0.034(3) 0.036(3) -0.004(2) 0.009(2) -0.006(2)
C43 0.037(3) 0.030(3) 0.032(3) 0.001(2) 0.001(2) 0.001(2)
C44 0.037(3) 0.040(3) 0.031(3) -0.004(2) -0.004(2) 0.000(2)
C45 0.059(3) 0.035(3) 0.043(3) -0.013(2) 0.018(3) -0.002(3)
C46 0.040(3) 0.032(3) 0.062(4) -0.006(3) 0.006(3) 0.006(2)
C47 0.030(3) 0.034(3) 0.049(3) -0.002(2) 0.006(2) 0.002(2)
C48 0.032(3) 0.030(3) 0.030(3) 0.003(2) 0.004(2) 0.001(2)
C49 0.039(3) 0.046(3) 0.026(3) -0.002(2) 0.007(2) 0.012(2)
C50 0.040(3) 0.038(3) 0.026(3) 0.000(2) 0.010(2) 0.002(2)
C51 0.047(3) 0.047(3) 0.028(3) -0.003(2) 0.003(2) 0.000(3)
C52 0.051(3) 0.066(4) 0.030(3) 0.002(3) -0.005(3) 0.005(3)
C53 0.071(4) 0.056(4) 0.032(3) 0.009(3) 0.011(3) 0.010(3)
C54 0.065(4) 0.049(4) 0.049(4) 0.007(3) 0.026(3) -0.006(3)
C55 0.047(3) 0.054(4) 0.037(3) 0.002(3) 0.009(3) -0.010(3)
C56 0.046(3) 0.074(4) 0.040(3) -0.004(3) 0.009(3) 0.018(3)
C57 0.066(4) 0.122(7) 0.045(4) -0.017(4) 0.016(3) 0.035(4)
C58 0.125(7) 0.089(6) 0.073(5) -0.046(5) 0.011(5) 0.033(6)
C59 0.093(5) 0.058(4) 0.063(4) -0.026(3) -0.005(4) 0.020(4)
C60 0.067(4) 0.035(3) 0.035(3) -0.006(2) -0.002(3) 0.011(3)
S1 0.0629(10) 0.0503(9) 0.0582(10) -0.0005(8) 0.0081(8) 0.0113(8)
O5 0.149(5) 0.070(4) 0.086(4) -0.017(3) 0.013(4) -0.019(4)
O6 0.088(3) 0.077(3) 0.072(3) 0.015(3) 0.039(3) 0.027(3)
O7 0.037(3) 0.137(5) 0.166(6) -0.026(4) -0.011(3) 0.014(3)
C61 0.081(6) 0.232(14) 0.071(6) -0.027(7) 0.019(5) 0.061(8)
S2 0.0345(8) 0.0909(13) 0.0649(11) -0.0187(9) 0.0001(7) 0.0073(8)
O8 0.058(3) 0.175(6) 0.095(4) -0.033(4) -0.022(3) 0.002(4)
O9 0.069(3) 0.108(4) 0.088(4) -0.016(3) 0.040(3) 0.021(3)
O10 0.061(3) 0.070(3) 0.110(4) -0.005(3) 0.007(3) 0.003(2)
C62 0.052(4) 0.066(5) 0.075(5) -0.019(4) 0.027(4) -0.013(3)
F4 0.105(3) 0.085(3) 0.124(4) -0.026(3) 0.051(3) -0.030(3)
F5 0.066(2) 0.084(3) 0.089(3) -0.010(2) -0.008(2) 0.013(2)
F6 0.089(3) 0.086(3) 0.084(3) -0.018(2) 0.044(2) 0.012(2)

loop_
_atom_type_symbol
_atom_type_description
_atom_type_scat_dispersion_real
_atom_type_scat_dispersion_imag
_atom_type_scat_source
C C 0.0033 0.0016 'International Tables Vol C Tables 4.2.6.8 and 6.1.1.4'
H H 0.0000 0.0000 'International Tables Vol C Tables 4.2.6.8 and 6.1.1.4'
N N 0.0061 0.0033 'International Tables Vol C Tables 4.2.6.8 and 6.1.1.4'
O O 0.0106 0.0060 'International Tables Vol C Tables 4.2.6.8 and 6.1.1.4'
F F 0.0171 0.0103 'International Tables Vol C Tables 4.2.6.8 and 6.1.1.4'
S S 0.1246 0.1234 'International Tables Vol C Tables 4.2.6.8 and 6.1.1.4'
Fe Fe 0.3463 0.8444 'International Tables Vol C Tables 4.2.6.8 and 6.1.1.4'

loop_
_geom_angle_atom_site_label_1
_geom_angle_atom_site_label_2
_geom_angle_atom_site_label_3
_geom_angle
_geom_angle_site_symmetry_1
_geom_angle_site_symmetry_3
_geom_angle_publ_flag
O3 Fe1 O1 108.25(13) . . ?
O3 Fe1 N5 90.11(14) . . ?
O1 Fe1 N5 161.43(14) . . ?
O3 Fe1 N4 91.96(14) . . ?
O1 Fe1 N4 80.66(14) . . ?
N5 Fe1 N4 102.00(14) . . ?
O3 Fe1 N3 159.60(14) . . ?
O1 Fe1 N3 85.10(14) . . ?
N5 Fe1 N3 78.04(15) . . ?
N4 Fe1 N3 74.66(14) . . ?
O3 Fe1 N1 117.96(13) . . ?
O1 Fe1 N1 90.48(13) . . ?
N5 Fe1 N1 78.07(14) . . ?
N4 Fe1 N1 150.04(14) . . ?
N3 Fe1 N1 76.11(14) . . ?
O2 Fe2 O4 102.73(14) . . ?
O2 Fe2 N7 90.96(14) . . ?
O4 Fe2 N7 165.26(14) . . ?
O2 Fe2 N8 92.79(14) . . ?
O4 Fe2 N8 84.49(14) . . ?
N7 Fe2 N8 100.44(15) . . ?
O2 Fe2 N6 161.29(13) . . ?
O4 Fe2 N6 89.04(14) . . ?
N7 Fe2 N6 79.18(14) . . ?
N8 Fe2 N6 73.69(15) . . ?
O2 Fe2 N2 119.10(13) . . ?
O4 Fe2 N2 91.07(13) . . ?
N7 Fe2 N2 77.34(14) . . ?
N8 Fe2 N2 147.93(15) . . ?
N6 Fe2 N2 74.50(14) . . ?
C1 N1 C7 118.1(4) . . ?
C1 N1 Fe1 112.0(3) . . ?
C7 N1 Fe1 122.3(3) . . ?
C6 N2 C7 118.1(4) . . ?
C6 N2 Fe2 111.2(3) . . ?
C7 N2 Fe2 122.5(3) . . ?
C16 N3 C10 110.8(4) . . ?
C16 N3 C9 111.3(4) . . ?
C10 N3 C9 111.2(4) . . ?
C16 N3 Fe1 107.3(3) . . ?
C10 N3 Fe1 108.6(3) . . ?
C9 N3 Fe1 107.5(3) . . ?
C15 N4 C11 117.7(4) . . ?
C15 N4 Fe1 125.3(3) . . ?
C11 N4 Fe1 115.9(3) . . ?
C21 N5 C17 117.8(4) . . ?
C21 N5 Fe1 124.8(3) . . ?
C17 N5 Fe1 114.2(3) . . ?
C29 N6 C22 109.7(4) . . ?
C29 N6 C23 109.9(4) . . ?
C22 N6 C23 112.3(4) . . ?
C29 N6 Fe2 109.4(3) . . ?
C22 N6 Fe2 109.0(3) . . ?
C23 N6 Fe2 106.6(3) . . ?
C28 N7 C24 118.4(4) . . ?
C28 N7 Fe2 124.5(3) . . ?
C24 N7 Fe2 114.6(3) . . ?
C30 N8 C34 118.3(4) . . ?
C30 N8 Fe2 115.9(3) . . ?
C34 N8 Fe2 125.5(3) . . ?
C35 O1 Fe1 135.3(3) . . ?
C35 O2 Fe2 143.1(3) . . ?
C48 O3 Fe1 141.5(3) . . ?
C48 O4 Fe2 135.3(3) . . ?
N1 C1 C2 123.0(5) . . ?
N1 C1 C9 115.5(4) . . ?
C2 C1 C9 121.4(5) . . ?
C3 C2 C1 119.5(5) . . ?
C2 C3 C8 119.9(5) . . ?
C5 C4 C8 120.0(5) . . ?
C4 C5 C6 119.7(5) . . ?
N2 C6 C5 122.8(5) . . ?
N2 C6 C22 115.7(4) . . ?
C5 C6 C22 121.4(5) . . ?
N1 C7 N2 116.2(4) . . ?
N1 C7 C8 121.7(4) . . ?
N2 C7 C8 122.1(5) . . ?
C3 C8 C4 125.7(5) . . ?
C3 C8 C7 117.3(5) . . ?
C4 C8 C7 117.0(5) . . ?
N3 C9 C1 110.4(4) . . ?
N3 C10 C11 111.9(4) . . ?
N4 C11 C12 123.3(5) . . ?
N4 C11 C10 116.0(4) . . ?
C12 C11 C10 120.7(5) . . ?
C11 C12 C13 118.3(5) . . ?
C14 C13 C12 120.1(5) . . ?
C13 C14 C15 117.7(5) . . ?
N4 C15 C14 123.0(5) . . ?
N3 C16 C17 114.4(4) . . ?
N5 C17 C18 121.9(5) . . ?
N5 C17 C16 115.1(4) . . ?
C18 C17 C16 123.0(5) . . ?
C19 C18 C17 118.4(5) . . ?
C20 C19 C18 120.8(6) . . ?
C19 C20 C21 117.3(6) . . ?
N5 C21 C20 123.9(5) . . ?
N6 C22 C6 109.2(4) . . ?
N6 C23 C24 113.6(4) . . ?
N7 C24 C25 121.3(5) . . ?
N7 C24 C23 115.9(4) . . ?
C25 C24 C23 122.7(5) . . ?
C24 C25 C26 119.7(6) . . ?
C27 C26 C25 118.5(6) . . ?
C26 C27 C28 119.6(6) . . ?
N7 C28 C27 122.5(5) . . ?
N6 C29 C30 110.7(4) . . ?
N8 C30 C31 121.9(5) . . ?
N8 C30 C29 116.9(4) . . ?
C31 C30 C29 121.2(5) . . ?
C32 C31 C30 119.4(5) . . ?
C31 C32 C33 119.2(5) . . ?
C34 C33 C32 118.2(5) . . ?
N8 C34 C33 122.9(5) . . ?
O1 C35 O2 124.4(4) . . ?
O1 C35 C36 117.6(4) . . ?
O2 C35 C36 117.9(4) . . ?
C37 C36 C47 112.1(4) . . ?
C37 C36 C35 103.1(4) . . ?
C47 C36 C35 110.6(4) . . ?
C37 C36 C43 113.8(4) . . ?
C47 C36 C43 107.9(4) . . ?
C35 C36 C43 109.3(4) . . ?
C42 C37 C38 116.8(5) . . ?
C42 C37 C36 122.7(4) . . ?
C38 C37 C36 120.1(4) . . ?
C39 C38 C37 121.3(6) . . ?
C40 C39 C38 121.0(6) . . ?
C39 C40 C41 119.0(6) . . ?
C40 C41 C42 120.9(6) . . ?
C37 C42 C41 121.0(6) . . ?
C44 C43 C36 113.2(4) . . ?
C45 C44 C43 111.5(4) . . ?
C44 C45 C46 110.9(4) . . ?
C47 C46 C45 110.5(4) . . ?
C46 C47 C36 111.7(4) . . ?
O4 C48 O3 125.6(4) . . ?
O4 C48 C49 118.2(4) . . ?
O3 C48 C49 116.2(4) . . ?
C56 C49 C50 111.2(4) . . ?
C56 C49 C60 108.0(4) . . ?
C50 C49 C60 113.8(4) . . ?
C56 C49 C48 110.0(4) . . ?
C50 C49 C48 108.3(4) . . ?
C60 C49 C48 105.3(4) . . ?
C55 C50 C51 117.5(5) . . ?
C55 C50 C49 119.7(5) . . ?
C51 C50 C49 122.8(5) . . ?
C52 C51 C50 121.0(5) . . ?
C53 C52 C51 120.7(5) . . ?
C52 C53 C54 119.6(5) . . ?
C53 C54 C55 119.7(6) . . ?
C54 C55 C50 121.4(5) . . ?
C57 C56 C49 113.3(5) . . ?
C58 C57 C56 109.6(6) . . ?
C59 C58 C57 111.5(6) . . ?
C58 C59 C60 110.8(6) . . ?
C59 C60 C49 114.1(5) . . ?
O6 S1 O5 119.5(3) . . ?
O6 S1 O7 110.9(4) . . ?
O5 S1 O7 111.1(4) . . ?
O6 S1 C61 105.6(4) . . ?
O5 S1 C61 109.2(5) . . ?
O7 S1 C61 98.2(5) . . ?
F2 C61 F3 115.1(11) . . ?
F2 C61 F1B 66.7(9) . . ?
F3 C61 F1B 116.1(10) . . ?
F2 C61 F2B 35.0(7) . . ?
F3 C61 F2B 104.6(10) . . ?
F1B C61 F2B 101.3(13) . . ?
F2 C61 F1 103.3(9) . . ?
F3 C61 F1 93.8(8) . . ?
F1B C61 F1 37.5(7) . . ?
F2B C61 F1 138.2(11) . . ?
F2 C61 S1 122.4(8) . . ?
F3 C61 S1 115.1(8) . . ?
F1B C61 S1 112.3(9) . . ?
F2B C61 S1 105.5(8) . . ?
F1 C61 S1 99.7(8) . . ?
F1B F1 C61 61.8(12) . . ?
F1 F1B C61 80.7(14) . . ?
F1 F1B F2 130.6(16) . . ?
C61 F1B F2 51.5(8) . . ?
F2B F2 C61 89.6(14) . . ?
F2B F2 F1B 150.3(17) . . ?
C61 F2 F1B 61.8(9) . . ?
F2 F2B C61 55.4(11) . . ?
O8 S2 O9 117.4(3) . . ?
O8 S2 O10 114.5(4) . . ?
O9 S2 O10 114.8(3) . . ?
O8 S2 C62 102.5(4) . . ?
O9 S2 C62 101.8(3) . . ?
O10 S2 C62 102.6(3) . . ?
F4 C62 F6 107.4(5) . . ?
F4 C62 F5 106.3(6) . . ?
F6 C62 F5 105.4(5) . . ?
F4 C62 S2 113.5(4) . . ?
F6 C62 S2 112.2(5) . . ?
F5 C62 S2 111.6(5) . . ?

loop_
_geom_bond_atom_site_label_1
_geom_bond_atom_site_label_2
_geom_bond_distance
_geom_bond_site_symmetry_2
_geom_bond_publ_flag
Fe1 O3 1.997(3) . ?
Fe1 O1 2.083(3) . ?
Fe1 N5 2.210(4) . ?
Fe1 N4 2.217(4) . ?
Fe1 N3 2.240(4) . ?
Fe1 N1 2.301(4) . ?
Fe2 O2 1.989(3) . ?
Fe2 O4 2.087(3) . ?
Fe2 N7 2.159(4) . ?
Fe2 N8 2.228(4) . ?
Fe2 N6 2.244(4) . ?
Fe2 N2 2.363(4) . ?
N1 C1 1.326(6) . ?
N1 C7 1.357(6) . ?
N2 C6 1.329(6) . ?
N2 C7 1.361(6) . ?
N3 C16 1.477(6) . ?
N3 C10 1.481(6) . ?
N3 C9 1.487(6) . ?
N4 C15 1.338(6) . ?
N4 C11 1.348(6) . ?
N5 C21 1.339(7) . ?
N5 C17 1.353(6) . ?
N6 C29 1.476(6) . ?
N6 C22 1.477(6) . ?
N6 C23 1.491(6) . ?
N7 C28 1.336(6) . ?
N7 C24 1.358(6) . ?
N8 C30 1.340(6) . ?
N8 C34 1.342(7) . ?
O1 C35 1.259(5) . ?
O2 C35 1.267(5) . ?
O3 C48 1.272(5) . ?
O4 C48 1.240(5) . ?
C1 C2 1.397(7) . ?
C1 C9 1.495(7) . ?
C2 C3 1.345(8) . ?
C3 C8 1.400(8) . ?
C4 C5 1.351(8) . ?
C4 C8 1.402(8) . ?
C5 C6 1.398(7) . ?
C6 C22 1.500(7) . ?
C7 C8 1.424(7) . ?
C10 C11 1.513(7) . ?
C11 C12 1.372(7) . ?
C12 C13 1.389(8) . ?
C13 C14 1.375(8) . ?
C14 C15 1.402(7) . ?
C16 C17 1.489(8) . ?
C17 C18 1.391(7) . ?
C18 C19 1.379(9) . ?
C19 C20 1.369(9) . ?
C20 C21 1.387(8) . ?
C23 C24 1.496(7) . ?
C24 C25 1.371(8) . ?
C25 C26 1.387(9) . ?
C26 C27 1.368(9) . ?
C27 C28 1.371(7) . ?
C29 C30 1.498(7) . ?
C30 C31 1.380(7) . ?
C31 C32 1.366(8) . ?
C32 C33 1.388(8) . ?
C33 C34 1.374(7) . ?
C35 C36 1.540(6) . ?
C36 C37 1.538(7) . ?
C36 C47 1.538(6) . ?
C36 C43 1.547(6) . ?
C37 C42 1.376(7) . ?
C37 C38 1.403(7) . ?
C38 C39 1.374(9) . ?
C39 C40 1.357(10) . ?
C40 C41 1.365(9) . ?
C41 C42 1.390(7) . ?
C43 C44 1.526(7) . ?
C44 C45 1.507(7) . ?
C45 C46 1.539(8) . ?
C46 C47 1.531(7) . ?
C48 C49 1.556(6) . ?
C49 C56 1.536(7) . ?
C49 C50 1.539(7) . ?
C49 C60 1.540(7) . ?
C50 C55 1.396(7) . ?
C50 C51 1.397(7) . ?
C51 C52 1.379(7) . ?
C52 C53 1.374(8) . ?
C53 C54 1.385(8) . ?
C54 C55 1.386(8) . ?
C56 C57 1.531(8) . ?
C57 C58 1.525(11) . ?
C58 C59 1.515(10) . ?
C59 C60 1.533(8) . ?
S1 O6 1.386(4) . ?
S1 O5 1.432(5) . ?
S1 O7 1.454(5) . ?
S1 C61 1.771(11) . ?
C61 F2 1.216(14) . ?
C61 F3 1.274(9) . ?
C61 F1B 1.369(15) . ?
C61 F2B 1.476(18) . ?
C61 F1 1.533(14) . ?
F1 F1B 0.945(15) . ?
F1B F2 1.426(16) . ?
F2 F2B 0.846(14) . ?
S2 O8 1.426(5) . ?
S2 O9 1.435(5) . ?
S2 O10 1.437(5) . ?
S2 C62 1.813(7) . ?
C62 F4 1.324(7) . ?
C62 F6 1.332(7) . ?
C62 F5 1.335(7) . ?
